data_7221561
loop_
_publ_author_name
'Hameed, A. Shahul'
'Reddy, M. V.'
'Sarkar, Nirjhar'
'Chowdari, B. V. R.'
'Vittal, Jagadese J.'

_publ_section_title
;
 Synthesis and electrochemical investigation of novel phosphite based
 layered cathodes for Li-ion batteries
;
_journal_issue 74
_journal_name_full 'RSC Adv.'
_journal_page_first 60630
_journal_paper_doi 10.1039/C5RA12410G
_journal_volume 5
_journal_year 2015
_chemical_formula_sum 'C2 H8 K2 O15 P2 V2'
_chemical_formula_weight 514.10
_chemical_name_systematic
; 
 ? 
;
_space_group_crystal_system monoclinic
_space_group_IT_number 15
_space_group_name_Hall '-C 2yc'
_space_group_name_H-M_alt 'C 1 2/c 1'
_symmetry_space_group_name_Hall '-C 2yc'
_symmetry_space_group_name_H-M 'C 1 2/c 1'
_atom_sites_solution_hydrogens difmap
_audit_creation_method SHELXL-2014
_audit_update_record
;
2014-12-24 deposited with the CCDC.
2015-07-06 downloaded from the CCDC.
;
_cell_angle_alpha 90
_cell_angle_beta 115.421(13)
_cell_angle_gamma 90
_cell_formula_units_Z 4
_cell_length_a 17.749(15)
_cell_length_b 6.370(4)
_cell_length_c 13.977(9)
_cell_measurement_reflns_used 1789
_cell_measurement_temperature 223(2)
_cell_measurement_theta_max 27.41
_cell_measurement_theta_min 2.54
_cell_volume 1427.3(18)
_computing_cell_refinement 'Bruker SMART'
_computing_data_collection 'Bruker SMART'
_computing_data_reduction 'Bruker SAINT'
_computing_molecular_graphics 'Bruker SHELXTL'
_computing_publication_material 'Bruker SHELXTL'
_computing_structure_refinement 'SHELXL-2014 (Sheldrick, 2014)'
_computing_structure_solution 'Bruker SHELXTL'
_diffrn_ambient_temperature 223(2)
_diffrn_measured_fraction_theta_full 0.998
_diffrn_measured_fraction_theta_max 0.998
_diffrn_measurement_device_type 'CCD area detector'
_diffrn_measurement_method 'phi and omega scans'
_diffrn_radiation_type MoK\a
_diffrn_radiation_wavelength 0.71073
_diffrn_reflns_av_R_equivalents 0.0362
_diffrn_reflns_av_unetI/netI 0.0429
_diffrn_reflns_laue_measured_fraction_full 0.998
_diffrn_reflns_laue_measured_fraction_max 0.998
_diffrn_reflns_limit_h_max 23
_diffrn_reflns_limit_h_min -22
_diffrn_reflns_limit_k_max 8
_diffrn_reflns_limit_k_min -7
_diffrn_reflns_limit_l_max 18
_diffrn_reflns_limit_l_min -18
_diffrn_reflns_number 4750
_diffrn_reflns_point_group_measured_fraction_full 0.998
_diffrn_reflns_point_group_measured_fraction_max 0.998
_diffrn_reflns_theta_full 25.242
_diffrn_reflns_theta_max 27.493
_diffrn_reflns_theta_min 2.541
_exptl_absorpt_coefficient_mu 2.196
_exptl_absorpt_correction_T_max 0.7456
_exptl_absorpt_correction_T_min 0.6244
_exptl_absorpt_correction_type multi-scan
_exptl_absorpt_process_details 'SADABS (Sheldrick, 2010)'
_exptl_crystal_colour Blue
_exptl_crystal_density_diffrn 2.393
_exptl_crystal_density_meas ?
_exptl_crystal_description Block
_exptl_crystal_F_000 1016
_exptl_crystal_size_max 0.220
_exptl_crystal_size_mid 0.200
_exptl_crystal_size_min 0.060
_refine_diff_density_max 0.740
_refine_diff_density_min -0.719
_refine_diff_density_rms 0.159
_refine_ls_extinction_method none
_refine_ls_goodness_of_fit_ref 1.025
_refine_ls_hydrogen_treatment refxyz
_refine_ls_matrix_type full
_refine_ls_number_parameters 119
_refine_ls_number_reflns 1638
_refine_ls_number_restraints 4
_refine_ls_restrained_S_all 1.024
_refine_ls_R_factor_all 0.0537
_refine_ls_R_factor_gt 0.0477
_refine_ls_shift/su_max 0.000
_refine_ls_shift/su_mean 0.000
_refine_ls_structure_factor_coef Fsqd
_refine_ls_weighting_details 'w=1/[\s^2^(Fo^2^)+(0.0617P)^2^+9.5285P] where P=(Fo^2^+2Fc^2^)/3'
_refine_ls_weighting_scheme calc
_refine_ls_wR_factor_gt 0.1170
_refine_ls_wR_factor_ref 0.1212
_reflns_Friedel_coverage 0.000
_reflns_number_gt 1444
_reflns_number_total 1638
_reflns_threshold_expression 'I > 2\s(I)'
_cod_data_source_file c5ra12410g2.cif
_cod_data_source_block b351
_cod_depositor_comments
;
The following automatic conversions were performed:

'_exptl_absorpt_correction_type' value 'Multi-scan' changed to
'multi-scan' according to
/usr/data/users/saulius/crontab/automatic-downloads/rss-feeds/RSC/lib/dictionaries/cif_core.dic
dictionary named 'cif_core.dic' version 2.4.2 from 2011-04-26.

'_exptl_crystal_density_meas' value 'Not Measured' was changed to '?'
- the value is perceived as not measured.

Automatic conversion script
Id: cif_fix_values 3271 2015-04-21 07:52:19Z andrius 
;
_cod_original_cell_volume 1427.2(18)
_cod_database_code 7221561
_shelx_space_group_comment
; 
The symmetry employed for this shelxl refinement is uniquely defined 
by the following loop, which should always be used as a source of 
symmetry information in preference to the above space-group names. 
They are only intended as comments. 
;
_shelx_estimated_absorpt_t_min 0.644
_shelx_estimated_absorpt_t_max 0.880
_shelxl_version_number 2014-3

loop_
_space_group_symop_operation_xyz
'x, y, z'
'-x, y, -z+1/2'
'x+1/2, y+1/2, z'
'-x+1/2, y+1/2, -z+1/2'
'-x, -y, -z'
'x, -y, z-1/2'
'-x+1/2, -y+1/2, -z'
'x+1/2, -y+1/2, z-1/2'

loop_
_atom_site_label
_atom_site_type_symbol
_atom_site_fract_x
_atom_site_fract_y
_atom_site_fract_z
_atom_site_U_iso_or_equiv
_atom_site_adp_type
_atom_site_occupancy
_atom_site_site_symmetry_order
_atom_site_calc_flag
_atom_site_refinement_flags_posn
_atom_site_refinement_flags_adp
_atom_site_refinement_flags_occupancy
K1 K 0.91454(5) 0.25619(15) 0.95035(7) 0.0257(2) Uani 1 1 d D . .
V1 V 0.67213(4) 0.08686(9) 0.79133(5) 0.01165(19) Uani 1 1 d . . .
P1 P 0.70650(6) 0.58255(13) 0.82388(7) 0.0125(2) Uani 1 1 d . . .
H1 H 0.720(3) 0.582(7) 0.921(4) 0.022(12) Uiso 1 1 d . . .
C1 C 0.4846(2) 0.0777(5) 0.6899(3) 0.0122(7) Uani 1 1 d . . .
O1 O 0.53948(16) 0.0772(4) 0.6562(2) 0.0162(5) Uani 1 1 d . . .
O2 O 0.40699(16) 0.0825(4) 0.6350(2) 0.0174(5) Uani 1 1 d . . .
O3 O 0.65704(17) 0.7781(4) 0.7734(2) 0.0233(6) Uani 1 1 d . . .
O4 O 0.65241(17) 0.3960(4) 0.7685(2) 0.0224(6) Uani 1 1 d . . .
O5 O 0.79302(16) 0.5797(4) 0.8262(2) 0.0185(6) Uani 1 1 d . . .
O6 O 0.75734(17) 0.0946(4) 0.8956(2) 0.0232(6) Uani 1 1 d . . .
O7 O 1.0772(2) 0.1648(7) 0.9908(4) 0.0465(9) Uani 1 1 d D . .
H7A H 1.110(3) 0.251(7) 1.036(4) 0.056 Uiso 1 1 d D U .
H7B H 1.078(3) 0.115(10) 0.934(6) 0.056 Uiso 1 1 d D U .
O1W O 0.5000 0.5940(13) 0.7500 0.106(4) Uani 1 2 d DS T P
H1W H 0.543(4) 0.538(14) 0.747(9) 0.127 Uiso 1 1 d D U .

loop_
_atom_site_aniso_label
_atom_site_aniso_U_11
_atom_site_aniso_U_22
_atom_site_aniso_U_33
_atom_site_aniso_U_23
_atom_site_aniso_U_13
_atom_site_aniso_U_12
K1 0.0189(4) 0.0308(5) 0.0243(4) 0.0030(4) 0.0064(3) -0.0015(3)
V1 0.0085(3) 0.0078(3) 0.0196(3) -0.0006(2) 0.0069(2) -0.0005(2)
P1 0.0121(4) 0.0097(4) 0.0185(5) -0.0003(3) 0.0094(4) -0.0003(3)
C1 0.0114(15) 0.0086(15) 0.0177(18) -0.0017(12) 0.0074(13) -0.0003(12)
O1 0.0124(12) 0.0189(13) 0.0196(13) -0.0007(10) 0.0092(10) 0.0003(10)
O2 0.0093(11) 0.0236(14) 0.0189(13) 0.0002(10) 0.0058(10) 0.0007(10)
O3 0.0181(13) 0.0070(12) 0.0409(17) 0.0028(11) 0.0090(12) 0.0018(10)
O4 0.0154(13) 0.0087(12) 0.0399(17) -0.0010(11) 0.0088(12) 0.0011(10)
O5 0.0120(12) 0.0215(14) 0.0236(14) 0.0025(10) 0.0092(11) -0.0001(10)
O6 0.0137(13) 0.0270(15) 0.0254(14) 0.0007(11) 0.0050(11) -0.0022(11)
O7 0.0330(19) 0.045(2) 0.058(3) 0.001(2) 0.0168(18) 0.0049(17)
O1W 0.051(5) 0.071(6) 0.210(12) 0.000 0.071(7) 0.000

loop_
_atom_type_symbol
_atom_type_description
_atom_type_scat_dispersion_real
_atom_type_scat_dispersion_imag
_atom_type_scat_source
C C 0.0033 0.0016 'International Tables Vol C Tables 4.2.6.8 and 6.1.1.4'
H H 0.0000 0.0000 'International Tables Vol C Tables 4.2.6.8 and 6.1.1.4'
O O 0.0106 0.0060 'International Tables Vol C Tables 4.2.6.8 and 6.1.1.4'
P P 0.1023 0.0942 'International Tables Vol C Tables 4.2.6.8 and 6.1.1.4'
K K 0.2009 0.2494 'International Tables Vol C Tables 4.2.6.8 and 6.1.1.4'
V V 0.3005 0.5294 'International Tables Vol C Tables 4.2.6.8 and 6.1.1.4'

loop_
_geom_angle_atom_site_label_1
_geom_angle_atom_site_label_2
_geom_angle_atom_site_label_3
_geom_angle
_geom_angle_site_symmetry_1
_geom_angle_site_symmetry_3
O7 K1 O6 145.55(12) . .
O7 K1 O7 79.54(14) . 5_757
O6 K1 O7 69.02(10) . 5_757
O7 K1 O3 99.83(11) . 4_646
O6 K1 O3 77.92(9) . 4_646
O7 K1 O3 108.38(11) 5_757 4_646
O7 K1 O2 110.17(11) . 8_556
O6 K1 O2 87.16(9) . 8_556
O7 K1 O2 95.56(11) 5_757 8_556
O3 K1 O2 144.54(9) 4_646 8_556
O7 K1 O1 75.44(11) . 4_656
O6 K1 O1 127.31(9) . 4_656
O7 K1 O1 148.61(11) 5_757 4_656
O3 K1 O1 58.65(8) 4_646 4_656
O2 K1 O1 110.63(9) 8_556 4_656
O7 K1 O5 134.88(11) . .
O6 K1 O5 72.54(9) . .
O7 K1 O5 141.06(10) 5_757 .
O3 K1 O5 56.44(8) 4_646 .
O2 K1 O5 88.51(9) 8_556 .
O1 K1 O5 59.47(9) 4_656 .
O7 K1 O1 66.21(11) . 8_556
O6 K1 O1 130.35(9) . 8_556
O7 K1 O1 97.73(11) 5_757 8_556
O3 K1 O1 147.83(8) 4_646 8_556
O2 K1 O1 45.29(8) 8_556 8_556
O1 K1 O1 89.31(9) 4_656 8_556
O5 K1 O1 111.91(9) . 8_556
O7 K1 C1 87.31(12) . 8_556
O6 K1 C1 107.80(9) . 8_556
O7 K1 C1 93.50(11) 5_757 8_556
O3 K1 C1 157.83(9) 4_646 8_556
O2 K1 C1 22.94(8) 8_556 8_556
O1 K1 C1 103.85(9) 4_656 8_556
O5 K1 C1 103.98(9) . 8_556
O1 K1 C1 22.92(8) 8_556 8_556
O7 K1 P1 104.04(10) . 4_646
O6 K1 P1 61.85(7) . 4_646
O7 K1 P1 87.22(10) 5_757 4_646
O3 K1 P1 22.52(6) 4_646 4_646
O2 K1 P1 145.62(7) 8_556 4_646
O1 K1 P1 80.83(7) 4_656 4_646
O5 K1 P1 69.12(7) . 4_646
O1 K1 P1 167.79(6) 8_556 4_646
C1 K1 P1 168.56(7) 8_556 4_646
O7 K1 V1 107.17(10) . 4_656
O6 K1 V1 89.11(7) . 4_656
O7 K1 V1 139.76(10) 5_757 4_656
O3 K1 V1 31.91(6) 4_646 4_656
O2 K1 V1 117.41(7) 8_556 4_656
O1 K1 V1 38.34(6) 4_656 4_656
O5 K1 V1 32.28(5) . 4_656
O1 K1 V1 121.61(7) 8_556 4_656
C1 K1 V1 125.91(8) 8_556 4_656
P1 K1 V1 52.53(4) 4_646 4_656
O7 K1 V1 145.98(10) . .
O6 K1 V1 15.82(6) . .
O7 K1 V1 79.34(9) 5_757 .
O3 K1 V1 62.57(6) 4_646 .
O2 K1 V1 98.17(7) 8_556 .
O1 K1 V1 112.31(7) 4_656 .
O5 K1 V1 61.76(7) . .
O1 K1 V1 143.24(6) 8_556 .
C1 K1 V1 120.32(7) 8_556 .
P1 K1 V1 48.60(2) 4_646 .
V1 K1 V1 73.97(3) 4_656 .
O6 V1 O3 99.80(13) . 1_545
O6 V1 O5 104.32(15) . 4_646
O3 V1 O5 86.90(12) 1_545 4_646
O6 V1 O4 98.53(14) . .
O3 V1 O4 161.66(12) 1_545 .
O5 V1 O4 89.20(12) 4_646 .
O6 V1 O2 97.27(15) . 2_656
O3 V1 O2 88.04(11) 1_545 2_656
O5 V1 O2 158.36(11) 4_646 2_656
O4 V1 O2 89.02(11) . 2_656
O6 V1 O1 171.83(13) . .
O3 V1 O1 80.50(10) 1_545 .
O5 V1 O1 83.86(12) 4_646 .
O4 V1 O1 81.27(10) . .
O2 V1 O1 74.56(12) 2_656 .
O6 V1 K1 135.46(11) . 4_646
O3 V1 K1 48.85(9) 1_545 4_646
O5 V1 K1 52.34(9) 4_646 4_646
O4 V1 K1 115.97(10) . 4_646
O2 V1 K1 109.94(9) 2_656 4_646
O1 V1 K1 50.15(7) . 4_646
O6 V1 K1 28.25(11) . .
O3 V1 K1 112.76(8) 1_545 .
O5 V1 K1 79.96(9) 4_646 .
O4 V1 K1 84.11(8) . .
O2 V1 K1 121.26(9) 2_656 .
O1 V1 K1 158.29(7) . .
K1 V1 K1 125.36(2) 4_646 .
O3 P1 O4 107.10(17) . .
O3 P1 O5 113.46(16) . .
O4 P1 O5 114.46(16) . .
O3 P1 K1 45.75(12) . 4_656
O4 P1 K1 75.19(12) . 4_656
O5 P1 K1 99.15(12) . 4_656
O1 C1 O2 126.6(3) . .
O1 C1 C1 116.5(4) . 2_656
O2 C1 C1 116.9(4) . 2_656
O1 C1 K1 67.9(2) . 8_455
O2 C1 K1 61.49(18) . 8_455
C1 C1 K1 160.55(8) 2_656 8_455
C1 O1 V1 112.3(2) . .
C1 O1 K1 130.0(2) . 4_646
V1 O1 K1 91.51(9) . 4_646
C1 O1 K1 89.2(2) . 8_455
V1 O1 K1 149.27(11) . 8_455
K1 O1 K1 90.69(9) 4_646 8_455
C1 O2 V1 119.8(2) . 2_656
C1 O2 K1 95.6(2) . 8_455
V1 O2 K1 139.14(12) 2_656 8_455
P1 O3 V1 137.45(18) . 1_565
P1 O3 K1 111.73(15) . 4_656
V1 O3 K1 99.24(11) 1_565 4_656
P1 O4 V1 131.39(18) . .
P1 O5 V1 130.58(17) . 4_656
P1 O5 K1 119.83(14) . .
V1 O5 K1 95.38(10) 4_656 .
V1 O6 K1 135.93(16) . .
K1 O7 K1 100.45(14) . 5_757

loop_
_geom_bond_atom_site_label_1
_geom_bond_atom_site_label_2
_geom_bond_distance
_geom_bond_site_symmetry_2
K1 O7 2.755(5) .
K1 O6 2.756(4) .
K1 O7 2.790(5) 5_757
K1 O3 2.829(4) 4_646
K1 O2 2.834(3) 8_556
K1 O1 2.848(3) 4_656
K1 O5 2.949(3) .
K1 O1 2.974(3) 8_556
K1 C1 3.210(4) 8_556
K1 P1 3.669(2) 4_646
K1 V1 3.708(2) 4_656
K1 V1 4.050(3) .
V1 O6 1.588(3) .
V1 O3 1.986(3) 1_545
V1 O5 1.989(3) 4_646
V1 O4 2.001(3) .
V1 O2 2.068(3) 2_656
V1 O1 2.301(3) .
V1 K1 3.708(2) 4_646
P1 O3 1.513(3) .
P1 O4 1.515(3) .
P1 O5 1.522(3) .
P1 K1 3.669(2) 4_656
C1 O1 1.250(4) .
C1 O2 1.257(4) .
C1 C1 1.527(7) 2_656
C1 K1 3.210(4) 8_455
O1 K1 2.848(3) 4_646
O1 K1 2.974(3) 8_455
O2 V1 2.068(3) 2_656
O2 K1 2.834(3) 8_455
O3 V1 1.986(3) 1_565
O3 K1 2.829(4) 4_656
O5 V1 1.989(3) 4_656
O7 K1 2.790(5) 5_757

loop_
_geom_hbond_atom_site_label_D
_geom_hbond_atom_site_label_H
_geom_hbond_atom_site_label_A
_geom_hbond_distance_DH
_geom_hbond_distance_HA
_geom_hbond_distance_DA
_geom_hbond_angle_DHA
_geom_hbond_site_symmetry_A
O1W H1W O4 0.858(10) 2.05(2) 2.894(5) 170(10) .
O1W H1W O3 0.858(10) 2.43(9) 2.910(5) 116(8) .
O7 H7A O5 0.850(7) 2.236(15) 3.073(5) 168(6) 5_767
O7 H7B O1W 0.86(6) 2.34(7) 3.073(5) 144(4) 3_545
